data_4104234
loop_
_publ_author_name
'Patrick Henke'
'Michael Huber'
'Jochen Steiner'
'Kit Bowen'
'Bryan Eichhorn'
'Hansgeorg Schn\"ockel'

_publ_contact_author_address
;
Institute of Inorganic Chemistry, 
University of Karlsruhe (TH),
76128 Karlsruhe, Germany
;
_publ_contact_author_fax '+49-721 6084854'
_publ_contact_author_name 'Schn\"ockel, H.'
_publ_section_title
;
 Al4(PtBu2)6- a Derivative of Al4H6- and Other Al4 Species: A Challenge
 for Bonding Interpretation between Zintl Ions and Metalloid Clusters
;
_journal_name_full 'Journal of the American Chemical Society'
_journal_page_first 5698
_journal_page_last 5704
_journal_paper_doi 10.1021/ja9007563
_journal_volume 131
_journal_year 2009
_chemical_formula_moiety 'C40 H90 Ga3 P5'
_chemical_formula_sum 'C40 H90 Ga3 P5'
_chemical_formula_weight 935.13
_chemical_name_common Penta(di-tert.-butylphosphan)galan(3)
_chemical_name_systematic
; 
 ? 
;
_space_group_IT_number 2
_symmetry_cell_setting triclinic
_symmetry_space_group_name_Hall '-P 1'
_symmetry_space_group_name_H-M 'P -1'
_atom_sites_solution_hydrogens geom
_atom_sites_solution_primary direct
_atom_sites_solution_secondary difmap
_audit_creation_method SHELXL-97
_cell_angle_alpha 90.96(3)
_cell_angle_beta 106.39(3)
_cell_angle_gamma 99.60(3)
_cell_formula_units_Z 2
_cell_length_a 11.666(2)
_cell_length_b 12.902(3)
_cell_length_c 18.331(4)
_cell_measurement_reflns_used 20582
_cell_measurement_temperature 150(2)
_cell_measurement_theta_max 49.96
_cell_measurement_theta_min 2.07
_cell_volume 2604.0(11)
_computing_cell_refinement 'Bruker XSCANS'
_computing_data_collection 'Bruker XSCANS'
_computing_data_reduction 'Bruker SHELXTL'
_computing_molecular_graphics 'Bruker SHELXTL'
_computing_publication_material 'Bruker SHELXTL'
_computing_structure_refinement 'SHELXL-97 (Sheldrick, 1997)'
_computing_structure_solution 'SHELXS-97 (Sheldrick, 1990)'
_diffrn_ambient_temperature 150(2)
_diffrn_measured_fraction_theta_full 0.929
_diffrn_measured_fraction_theta_max 0.929
_diffrn_measurement_device_type 'STOE IPDS 2'
_diffrn_measurement_method 'rotation method'
_diffrn_radiation_monochromator graphite
_diffrn_radiation_source 'fine-focus sealed tube'
_diffrn_radiation_type MoK\a
_diffrn_radiation_wavelength 0.71073
_diffrn_reflns_av_R_equivalents 0.0456
_diffrn_reflns_av_sigmaI/netI 0.0808
_diffrn_reflns_limit_h_max 14
_diffrn_reflns_limit_h_min -14
_diffrn_reflns_limit_k_max 15
_diffrn_reflns_limit_k_min -15
_diffrn_reflns_limit_l_max 22
_diffrn_reflns_limit_l_min -22
_diffrn_reflns_number 20582
_diffrn_reflns_theta_full 25.92
_diffrn_reflns_theta_max 25.92
_diffrn_reflns_theta_min 2.04
_exptl_absorpt_coefficient_mu 1.718
_exptl_absorpt_correction_type none
_exptl_crystal_colour brown
_exptl_crystal_density_diffrn 1.193
_exptl_crystal_density_method 'not measured'
_exptl_crystal_description plate
_exptl_crystal_F_000 996
_exptl_crystal_size_max 0.2
_exptl_crystal_size_mid 0.1
_exptl_crystal_size_min 0.1
_refine_diff_density_max 0.418
_refine_diff_density_min -0.533
_refine_diff_density_rms 0.082
_refine_ls_extinction_method none
_refine_ls_goodness_of_fit_ref 0.827
_refine_ls_hydrogen_treatment mixed
_refine_ls_matrix_type full
_refine_ls_number_parameters 433
_refine_ls_number_reflns 9424
_refine_ls_number_restraints 0
_refine_ls_restrained_S_all 0.827
_refine_ls_R_factor_all 0.0648
_refine_ls_R_factor_gt 0.0321
_refine_ls_shift/su_max 0.001
_refine_ls_shift/su_mean 0.000
_refine_ls_structure_factor_coef Fsqd
_refine_ls_weighting_details 'calc w=1/[\s^2^(Fo^2^)+(0.0339P)^2^+0.0000P] where P=(Fo^2^+2Fc^2^)/3'
_refine_ls_weighting_scheme calc
_refine_ls_wR_factor_gt 0.0681
_refine_ls_wR_factor_ref 0.0743
_reflns_number_gt 5978
_reflns_number_total 9424
_reflns_threshold_expression >2sigma(I)
_cod_data_source_file ja9007563_si_003.cif
_cod_data_source_block Ga3P5C40H90
_cod_original_cell_volume 2604.0(9)
_cod_original_sg_symbol_H-M P-1
_cod_database_code 4104234

loop_
_publ_contact_author_email
patrick.henke@chemie.uni-karlsruhe.de
hansgeorg.schnoeckel@chemie.uni-karlsruhe.de

loop_
_symmetry_equiv_pos_as_xyz
'x, y, z'
'-x, -y, -z'

loop_
_atom_site_label
_atom_site_type_symbol
_atom_site_fract_x
_atom_site_fract_y
_atom_site_fract_z
_atom_site_U_iso_or_equiv
_atom_site_adp_type
_atom_site_occupancy
_atom_site_symmetry_multiplicity
_atom_site_calc_flag
_atom_site_refinement_flags
Ga1 Ga 0.36925(3) 0.14629(3) 0.223020(19) 0.02376(10) Uani 1 1 d .
Ga2 Ga 0.58873(3) 0.37243(3) 0.237836(19) 0.02376(10) Uani 1 1 d .
Ga3 Ga 0.57002(3) 0.22722(3) 0.324665(19) 0.02437(10) Uani 1 1 d .
P1 P 0.21075(8) 0.01372(8) 0.14245(5) 0.0331(2) Uani 1 1 d .
P2 P 0.70790(8) 0.14886(8) 0.41907(5) 0.0276(2) Uani 1 1 d .
P3 P 0.69744(8) 0.52108(8) 0.19172(5) 0.0295(2) Uani 1 1 d .
P4 P 0.38080(7) 0.23885(7) 0.35031(4) 0.0234(2) Uani 1 1 d .
P5 P 0.40436(8) 0.28809(8) 0.13725(5) 0.0254(2) Uani 1 1 d .
C10 C 0.2641(4) -0.1190(3) 0.1534(2) 0.0467(11) Uani 1 1 d .
C11 C 0.1648(5) -0.2033(4) 0.1005(3) 0.0808(17) Uani 1 1 d .
H11A H 0.1910 -0.2719 0.1056 0.121 Uiso 1 1 calc R
H11B H 0.1511 -0.1844 0.0475 0.121 Uiso 1 1 calc R
H11C H 0.0893 -0.2074 0.1147 0.121 Uiso 1 1 calc R
C12 C 0.3030(5) -0.1586(4) 0.2333(3) 0.0658(14) Uani 1 1 d .
H12A H 0.3264 -0.2276 0.2302 0.099 Uiso 1 1 calc R
H12B H 0.2352 -0.1649 0.2556 0.099 Uiso 1 1 calc R
H12C H 0.3722 -0.1086 0.2655 0.099 Uiso 1 1 calc R
C13 C 0.3766(4) -0.1040(4) 0.1240(3) 0.0656(14) Uani 1 1 d .
H13A H 0.4091 -0.1697 0.1273 0.098 Uiso 1 1 calc R
H13B H 0.4386 -0.0474 0.1551 0.098 Uiso 1 1 calc R
H13C H 0.3537 -0.0856 0.0708 0.098 Uiso 1 1 calc R
C14 C 0.0615(3) 0.0066(3) 0.1678(2) 0.0389(10) Uani 1 1 d .
C15 C -0.0431(4) -0.0381(5) 0.0963(3) 0.0726(16) Uani 1 1 d .
H15A H -0.1208 -0.0423 0.1077 0.109 Uiso 1 1 calc R
H15B H -0.0336 -0.1086 0.0811 0.109 Uiso 1 1 calc R
H15C H -0.0413 0.0083 0.0547 0.109 Uiso 1 1 calc R
C16 C 0.0462(4) -0.0572(4) 0.2348(2) 0.0510(11) Uani 1 1 d .
H16A H -0.0335 -0.0545 0.2418 0.077 Uiso 1 1 calc R
H16B H 0.1100 -0.0274 0.2812 0.077 Uiso 1 1 calc R
H16C H 0.0524 -0.1305 0.2246 0.077 Uiso 1 1 calc R
C17 C 0.0510(3) 0.1218(3) 0.1835(2) 0.0486(11) Uani 1 1 d .
H17A H -0.0246 0.1235 0.1967 0.073 Uiso 1 1 calc R
H17B H 0.0504 0.1605 0.1380 0.073 Uiso 1 1 calc R
H17C H 0.1203 0.1546 0.2261 0.073 Uiso 1 1 calc R
C20 C 0.8236(4) 0.2594(4) 0.4821(2) 0.0532(12) Uani 1 1 d .
C21 C 0.9142(7) 0.3213(7) 0.4451(4) 0.153(4) Uani 1 1 d .
H21A H 0.9693 0.3765 0.4819 0.229 Uiso 1 1 calc R
H21B H 0.8699 0.3536 0.4003 0.229 Uiso 1 1 calc R
H21C H 0.9612 0.2733 0.4296 0.229 Uiso 1 1 calc R
C22 C 0.7540(6) 0.3335(5) 0.5057(4) 0.133(3) Uani 1 1 d .
H22A H 0.8105 0.3922 0.5383 0.199 Uiso 1 1 calc R
H22B H 0.7017 0.2965 0.5340 0.199 Uiso 1 1 calc R
H22C H 0.7039 0.3608 0.4604 0.199 Uiso 1 1 calc R
C23 C 0.8961(5) 0.2127(4) 0.5524(3) 0.0867(19) Uani 1 1 d .
H23A H 0.9561 0.2688 0.5855 0.130 Uiso 1 1 calc R
H23B H 0.9377 0.1602 0.5367 0.130 Uiso 1 1 calc R
H23C H 0.8409 0.1790 0.5801 0.130 Uiso 1 1 calc R
C24 C 0.7788(4) 0.0749(4) 0.3583(2) 0.0550(13) Uani 1 1 d .
C25 C 0.8811(4) 0.0230(4) 0.4074(3) 0.0703(16) Uani 1 1 d .
H25A H 0.9169 -0.0132 0.3743 0.105 Uiso 1 1 calc R
H25B H 0.8479 -0.0280 0.4385 0.105 Uiso 1 1 calc R
H25C H 0.9438 0.0772 0.4408 0.105 Uiso 1 1 calc R
C26 C 0.8244(6) 0.1356(6) 0.2984(3) 0.119(3) Uani 1 1 d .
H26A H 0.8606 0.0898 0.2716 0.179 Uiso 1 1 calc R
H26B H 0.8855 0.1971 0.3232 0.179 Uiso 1 1 calc R
H26C H 0.7562 0.1591 0.2618 0.179 Uiso 1 1 calc R
C27 C 0.6741(6) -0.0151(5) 0.3166(3) 0.094(2) Uani 1 1 d .
H27A H 0.7023 -0.0584 0.2832 0.141 Uiso 1 1 calc R
H27B H 0.6057 0.0151 0.2861 0.141 Uiso 1 1 calc R
H27C H 0.6479 -0.0588 0.3542 0.141 Uiso 1 1 calc R
C30 C 0.8597(3) 0.4981(3) 0.2132(2) 0.0449(10) Uani 1 1 d .
C31 C 0.9349(5) 0.5120(6) 0.2968(3) 0.105(2) Uani 1 1 d .
H31A H 1.0166 0.4981 0.3012 0.158 Uiso 1 1 calc R
H31B H 0.8958 0.4626 0.3262 0.158 Uiso 1 1 calc R
H31C H 0.9406 0.5843 0.3165 0.158 Uiso 1 1 calc R
C32 C 0.8533(4) 0.3862(4) 0.1835(4) 0.090(2) Uani 1 1 d .
H32A H 0.9357 0.3712 0.1930 0.135 Uiso 1 1 calc R
H32B H 0.8122 0.3781 0.1287 0.135 Uiso 1 1 calc R
H32C H 0.8078 0.3369 0.2098 0.135 Uiso 1 1 calc R
C33 C 0.9256(4) 0.5717(5) 0.1673(4) 0.0851(18) Uani 1 1 d .
H33A H 1.0094 0.5600 0.1776 0.128 Uiso 1 1 calc R
H33B H 0.9259 0.6450 0.1822 0.128 Uiso 1 1 calc R
H33C H 0.8837 0.5570 0.1128 0.128 Uiso 1 1 calc R
C34 C 0.6921(4) 0.6367(3) 0.2550(2) 0.0483(11) Uani 1 1 d .
C35 C 0.7259(5) 0.6240(5) 0.3413(3) 0.0798(18) Uani 1 1 d .
H35A H 0.7199 0.6886 0.3678 0.120 Uiso 1 1 calc R
H35B H 0.8092 0.6106 0.3592 0.120 Uiso 1 1 calc R
H35C H 0.6701 0.5646 0.3521 0.120 Uiso 1 1 calc R
C36 C 0.7735(5) 0.7347(4) 0.2402(4) 0.0892(19) Uani 1 1 d .
H36A H 0.7693 0.7951 0.2720 0.134 Uiso 1 1 calc R
H36B H 0.7458 0.7492 0.1863 0.134 Uiso 1 1 calc R
H36C H 0.8574 0.7228 0.2528 0.134 Uiso 1 1 calc R
C37 C 0.5597(4) 0.6520(4) 0.2282(3) 0.0718(15) Uani 1 1 d .
H37A H 0.5494 0.7121 0.2576 0.108 Uiso 1 1 calc R
H37B H 0.5067 0.5883 0.2359 0.108 Uiso 1 1 calc R
H37C H 0.5381 0.6652 0.1739 0.108 Uiso 1 1 calc R
C40 C 0.3417(3) 0.3683(3) 0.38089(19) 0.0326(9) Uani 1 1 d .
C41 C 0.3727(4) 0.3886(4) 0.4677(2) 0.0483(11) Uani 1 1 d .
H41A H 0.3507 0.4557 0.4793 0.072 Uiso 1 1 calc R
H41B H 0.4599 0.3915 0.4908 0.072 Uiso 1 1 calc R
H41C H 0.3272 0.3314 0.4883 0.072 Uiso 1 1 calc R
C42 C 0.4170(4) 0.4567(3) 0.3516(2) 0.0402(10) Uani 1 1 d .
H42A H 0.4000 0.5246 0.3662 0.060 Uiso 1 1 calc R
H42B H 0.3960 0.4475 0.2959 0.060 Uiso 1 1 calc R
H42C H 0.5035 0.4548 0.3737 0.060 Uiso 1 1 calc R
C43 C 0.2065(3) 0.3705(4) 0.3459(2) 0.0458(11) Uani 1 1 d .
H43A H 0.1882 0.4370 0.3622 0.069 Uiso 1 1 calc R
H43B H 0.1581 0.3114 0.3628 0.069 Uiso 1 1 calc R
H43C H 0.1868 0.3644 0.2902 0.069 Uiso 1 1 calc R
C44 C 0.3470(3) 0.1339(3) 0.41635(19) 0.0332(9) Uani 1 1 d .
C45 C 0.4351(4) 0.1502(4) 0.49797(19) 0.0456(11) Uani 1 1 d .
H45A H 0.4118 0.0931 0.5284 0.068 Uiso 1 1 calc R
H45B H 0.4312 0.2179 0.5215 0.068 Uiso 1 1 calc R
H45C H 0.5181 0.1502 0.4959 0.068 Uiso 1 1 calc R
C46 C 0.2151(3) 0.1236(3) 0.4204(2) 0.0426(10) Uani 1 1 d .
H46A H 0.2001 0.0692 0.4549 0.064 Uiso 1 1 calc R
H46B H 0.1586 0.1040 0.3694 0.064 Uiso 1 1 calc R
H46C H 0.2029 0.1912 0.4394 0.064 Uiso 1 1 calc R
C47 C 0.3607(3) 0.0285(3) 0.3828(2) 0.0388(9) Uani 1 1 d .
H47A H 0.3442 -0.0275 0.4159 0.058 Uiso 1 1 calc R
H47B H 0.4437 0.0332 0.3793 0.058 Uiso 1 1 calc R
H47C H 0.3030 0.0126 0.3319 0.058 Uiso 1 1 calc R
C50 C 0.4688(3) 0.2286(3) 0.06394(18) 0.0339(9) Uani 1 1 d .
C51 C 0.5213(4) 0.3144(3) 0.0192(2) 0.0451(10) Uani 1 1 d .
H51A H 0.5537 0.2818 -0.0175 0.068 Uiso 1 1 calc R
H51B H 0.5867 0.3643 0.0547 0.068 Uiso 1 1 calc R
H51C H 0.4571 0.3518 -0.0080 0.068 Uiso 1 1 calc R
C52 C 0.3752(4) 0.1451(4) 0.0068(2) 0.0491(11) Uani 1 1 d .
H52A H 0.4135 0.1179 -0.0289 0.074 Uiso 1 1 calc R
H52B H 0.3068 0.1771 -0.0216 0.074 Uiso 1 1 calc R
H52C H 0.3457 0.0871 0.0344 0.074 Uiso 1 1 calc R
C53 C 0.5717(3) 0.1747(3) 0.1093(2) 0.0425(10) Uani 1 1 d .
H53A H 0.6077 0.1431 0.0741 0.064 Uiso 1 1 calc R
H53B H 0.5391 0.1197 0.1380 0.064 Uiso 1 1 calc R
H53C H 0.6340 0.2270 0.1448 0.064 Uiso 1 1 calc R
C54 C 0.2845(3) 0.3675(3) 0.08731(19) 0.0357(9) Uani 1 1 d .
C55 C 0.2295(4) 0.4015(4) 0.1480(2) 0.0499(11) Uani 1 1 d .
H55A H 0.1665 0.4425 0.1252 0.075 Uiso 1 1 calc R
H55B H 0.2931 0.4447 0.1890 0.075 Uiso 1 1 calc R
H55C H 0.1935 0.3389 0.1688 0.075 Uiso 1 1 calc R
C56 C 0.1824(4) 0.2983(4) 0.0249(2) 0.0516(12) Uani 1 1 d .
H56A H 0.1222 0.3407 -0.0003 0.077 Uiso 1 1 calc R
H56B H 0.1434 0.2397 0.0480 0.077 Uiso 1 1 calc R
H56C H 0.2167 0.2703 -0.0127 0.077 Uiso 1 1 calc R
C57 C 0.3358(4) 0.4663(3) 0.0543(2) 0.0502(11) Uani 1 1 d .
H57A H 0.2695 0.5027 0.0288 0.075 Uiso 1 1 calc R
H57B H 0.3762 0.4466 0.0173 0.075 Uiso 1 1 calc R
H57C H 0.3946 0.5132 0.0955 0.075 Uiso 1 1 calc R

loop_
_atom_site_aniso_label
_atom_site_aniso_U_11
_atom_site_aniso_U_22
_atom_site_aniso_U_33
_atom_site_aniso_U_23
_atom_site_aniso_U_13
_atom_site_aniso_U_12
Ga1 0.02164(19) 0.0247(2) 0.02418(19) 0.00165(16) 0.00864(15) -0.00158(16)
Ga2 0.02121(19) 0.0224(2) 0.0268(2) 0.00239(16) 0.00761(15) 0.00024(16)
Ga3 0.01808(18) 0.0298(2) 0.02620(19) 0.00686(16) 0.00687(15) 0.00569(16)
P1 0.0298(5) 0.0329(6) 0.0335(5) -0.0060(4) 0.0133(4) -0.0095(4)
P2 0.0193(4) 0.0336(6) 0.0319(5) 0.0108(4) 0.0084(4) 0.0077(4)
P3 0.0236(5) 0.0267(6) 0.0345(5) 0.0073(4) 0.0057(4) -0.0018(4)
P4 0.0196(4) 0.0294(6) 0.0233(4) 0.0034(4) 0.0086(3) 0.0058(4)
P5 0.0245(4) 0.0272(6) 0.0211(4) 0.0034(4) 0.0057(4) -0.0031(4)
C10 0.056(3) 0.025(3) 0.062(3) -0.006(2) 0.031(2) -0.0065(19)
C11 0.089(4) 0.045(3) 0.103(4) -0.027(3) 0.035(3) -0.013(3)
C12 0.088(4) 0.042(3) 0.087(4) 0.015(3) 0.047(3) 0.027(3)
C13 0.080(3) 0.043(3) 0.093(4) -0.003(3) 0.055(3) 0.012(3)
C14 0.0250(19) 0.050(3) 0.036(2) -0.0026(19) 0.0109(16) -0.0092(18)
C15 0.033(2) 0.108(5) 0.059(3) -0.022(3) 0.007(2) -0.022(3)
C16 0.044(2) 0.054(3) 0.062(3) 0.004(2) 0.033(2) -0.003(2)
C17 0.033(2) 0.058(3) 0.060(3) 0.012(2) 0.0217(19) 0.005(2)
C20 0.033(2) 0.042(3) 0.064(3) 0.013(2) -0.013(2) -0.004(2)
C21 0.121(6) 0.138(8) 0.147(6) 0.055(6) 0.011(5) -0.079(5)
C22 0.096(5) 0.097(5) 0.150(6) -0.080(5) -0.062(4) 0.041(4)
C23 0.080(4) 0.071(4) 0.071(3) 0.005(3) -0.036(3) 0.008(3)
C24 0.057(3) 0.084(4) 0.051(2) 0.034(2) 0.035(2) 0.052(3)
C25 0.069(3) 0.103(5) 0.070(3) 0.049(3) 0.039(3) 0.067(3)
C26 0.147(6) 0.178(7) 0.117(5) 0.107(5) 0.113(5) 0.124(6)
C27 0.112(5) 0.102(5) 0.076(4) -0.026(3) 0.014(3) 0.068(4)
C30 0.0248(19) 0.040(3) 0.067(3) 0.015(2) 0.0095(18) 0.0031(18)
C31 0.058(4) 0.153(7) 0.092(4) 0.020(4) -0.016(3) 0.045(4)
C32 0.044(3) 0.059(4) 0.177(6) -0.003(4) 0.045(3) 0.014(3)
C33 0.049(3) 0.082(5) 0.142(5) 0.043(4) 0.054(3) 0.011(3)
C34 0.047(2) 0.026(3) 0.068(3) -0.008(2) 0.021(2) -0.0090(19)
C35 0.071(3) 0.091(5) 0.066(3) -0.035(3) 0.023(3) -0.019(3)
C36 0.095(4) 0.031(3) 0.153(5) -0.011(3) 0.068(4) -0.013(3)
C37 0.060(3) 0.051(3) 0.113(4) -0.007(3) 0.035(3) 0.017(3)
C40 0.0305(19) 0.035(2) 0.0332(18) -0.0026(16) 0.0084(15) 0.0101(17)
C41 0.055(3) 0.055(3) 0.037(2) -0.013(2) 0.0134(19) 0.018(2)
C42 0.047(2) 0.033(2) 0.042(2) -0.0034(18) 0.0111(18) 0.0131(19)
C43 0.036(2) 0.059(3) 0.048(2) 0.002(2) 0.0128(18) 0.023(2)
C44 0.0272(18) 0.045(3) 0.0307(18) 0.0128(17) 0.0130(15) 0.0066(17)
C45 0.046(2) 0.064(3) 0.032(2) 0.0205(19) 0.0151(17) 0.016(2)
C46 0.033(2) 0.056(3) 0.045(2) 0.013(2) 0.0215(17) 0.0065(19)
C47 0.037(2) 0.036(3) 0.048(2) 0.0183(19) 0.0189(18) 0.0069(18)
C50 0.038(2) 0.040(3) 0.0221(17) -0.0018(16) 0.0131(15) -0.0056(17)
C51 0.054(3) 0.046(3) 0.037(2) 0.0018(19) 0.0248(19) -0.005(2)
C52 0.054(3) 0.050(3) 0.042(2) -0.012(2) 0.023(2) -0.008(2)
C53 0.046(2) 0.046(3) 0.043(2) 0.0002(19) 0.0268(19) 0.007(2)
C54 0.033(2) 0.039(3) 0.0312(19) 0.0101(17) 0.0060(16) -0.0001(18)
C55 0.048(2) 0.061(3) 0.045(2) 0.017(2) 0.0114(19) 0.022(2)
C56 0.040(2) 0.065(3) 0.038(2) 0.004(2) -0.0052(18) 0.005(2)
C57 0.048(2) 0.047(3) 0.054(2) 0.021(2) 0.010(2) 0.007(2)

loop_
_atom_type_symbol
_atom_type_description
_atom_type_scat_dispersion_real
_atom_type_scat_dispersion_imag
_atom_type_scat_source
C C 0.0033 0.0016 'International Tables Vol C Tables 4.2.6.8 and 6.1.1.4'
H H 0.0000 0.0000 'International Tables Vol C Tables 4.2.6.8 and 6.1.1.4'
P P 0.1023 0.0942 'International Tables Vol C Tables 4.2.6.8 and 6.1.1.4'
Ga Ga 0.2307 1.6083 'International Tables Vol C Tables 4.2.6.8 and 6.1.1.4'

loop_
_geom_angle_atom_site_label_1
_geom_angle_atom_site_label_2
_geom_angle_atom_site_label_3
_geom_angle
P1 Ga1 P5 104.75(4)
P1 Ga1 P4 129.75(4)
P5 Ga1 P4 106.41(4)
P1 Ga1 Ga3 159.18(3)
P5 Ga1 Ga3 90.46(4)
P4 Ga1 Ga3 55.80(3)
P3 Ga2 P5 111.02(4)
P3 Ga2 Ga3 154.31(3)
P5 Ga2 Ga3 92.92(4)
P2 Ga3 P4 115.17(4)
P2 Ga3 Ga2 135.44(3)
P4 Ga3 Ga2 102.42(4)
P2 Ga3 Ga1 131.38(4)
P4 Ga3 Ga1 61.53(3)
Ga2 Ga3 Ga1 86.80(3)
C10 P1 C14 110.69(19)
C10 P1 Ga1 108.38(13)
C14 P1 Ga1 111.47(12)
C24 P2 C20 111.4(2)
C24 P2 Ga3 101.21(12)
C20 P2 Ga3 107.67(13)
C34 P3 C30 109.44(19)
C34 P3 Ga2 103.34(14)
C30 P3 Ga2 105.83(14)
C44 P4 C40 109.25(16)
C44 P4 Ga3 109.94(11)
C40 P4 Ga3 123.37(12)
C44 P4 Ga1 108.03(12)
C40 P4 Ga1 135.36(11)
Ga3 P4 Ga1 62.67(4)
C54 P5 C50 109.79(16)
C54 P5 Ga2 120.98(12)
C50 P5 Ga2 103.18(11)
C54 P5 Ga1 123.80(12)
C50 P5 Ga1 106.40(12)
Ga2 P5 Ga1 89.58(4)
C12 C10 C13 106.8(4)
C12 C10 C11 109.4(4)
C13 C10 C11 108.6(4)
C12 C10 P1 118.4(3)
C13 C10 P1 104.5(3)
C11 C10 P1 108.6(3)
C16 C14 C17 109.6(3)
C16 C14 C15 108.6(4)
C17 C14 C15 107.3(4)
C16 C14 P1 117.6(3)
C17 C14 P1 105.5(3)
C15 C14 P1 107.8(3)
C22 C20 C23 109.3(5)
C22 C20 C21 108.6(6)
C23 C20 C21 107.8(5)
C22 C20 P2 106.8(3)
C23 C20 P2 108.5(3)
C21 C20 P2 115.7(4)
C26 C24 C25 109.1(4)
C26 C24 C27 108.1(5)
C25 C24 C27 107.1(4)
C26 C24 P2 117.1(4)
C25 C24 P2 111.6(3)
C27 C24 P2 103.3(3)
C32 C30 C31 108.6(4)
C32 C30 C33 107.2(4)
C31 C30 C33 108.8(4)
C32 C30 P3 106.8(3)
C31 C30 P3 116.4(3)
C33 C30 P3 108.8(3)
C36 C34 C37 109.1(4)
C36 C34 C35 108.6(4)
C37 C34 C35 108.3(4)
C36 C34 P3 109.3(3)
C37 C34 P3 104.2(3)
C35 C34 P3 117.2(3)
C42 C40 C43 109.5(3)
C42 C40 C41 107.8(3)
C43 C40 C41 108.4(3)
C42 C40 P4 106.8(2)
C43 C40 P4 110.6(2)
C41 C40 P4 113.7(3)
C47 C44 C45 106.4(3)
C47 C44 C46 107.9(3)
C45 C44 C46 109.3(3)
C47 C44 P4 107.5(2)
C45 C44 P4 114.4(3)
C46 C44 P4 111.1(2)
C53 C50 C51 108.8(3)
C53 C50 C52 108.0(3)
C51 C50 C52 108.7(3)
C53 C50 P5 106.4(2)
C51 C50 P5 111.3(3)
C52 C50 P5 113.5(3)
C55 C54 C57 108.1(3)
C55 C54 C56 107.8(3)
C57 C54 C56 110.2(3)
C55 C54 P5 106.0(2)
C57 C54 P5 113.7(3)
C56 C54 P5 110.8(3)

loop_
_geom_bond_atom_site_label_1
_geom_bond_atom_site_label_2
_geom_bond_distance
Ga1 P1 2.4177(15)
Ga1 P5 2.4894(13)
Ga1 P4 2.5621(11)
Ga1 Ga3 2.5892(12)
Ga2 P3 2.4185(13)
Ga2 P5 2.4747(14)
Ga2 Ga3 2.5001(9)
Ga3 P2 2.3737(12)
Ga3 P4 2.4105(10)
P1 C10 1.912(4)
P1 C14 1.913(4)
P2 C24 1.893(4)
P2 C20 1.901(4)
P3 C34 1.895(4)
P3 C30 1.897(4)
P4 C44 1.898(4)
P4 C40 1.918(4)
P5 C54 1.905(4)
P5 C50 1.921(3)
C10 C12 1.531(6)
C10 C13 1.538(6)
C10 C11 1.542(6)
C14 C16 1.526(5)
C14 C17 1.540(6)
C14 C15 1.541(5)
C20 C22 1.484(7)
C20 C23 1.522(6)
C20 C21 1.535(8)
C24 C26 1.524(6)
C24 C25 1.538(5)
C24 C27 1.547(8)
C30 C32 1.516(6)
C30 C31 1.527(6)
C30 C33 1.532(6)
C34 C36 1.527(6)
C34 C37 1.531(6)
C34 C35 1.537(6)
C40 C42 1.521(5)
C40 C43 1.531(5)
C40 C41 1.536(5)
C44 C47 1.533(5)
C44 C45 1.545(5)
C44 C46 1.546(5)
C50 C53 1.533(5)
C50 C51 1.535(5)
C50 C52 1.542(5)
C54 C55 1.524(5)
C54 C57 1.525(6)
C54 C56 1.538(5)
